data_7118625
loop_
_publ_author_name
'Li, Yajun'
'Chao, Allen'
'Fleming, Fraser F.'

_publ_section_title
;
 Isonitrile alkylations: a rapid route to imidazo[1,5-a]pyridines.
;
_journal_issue 10
_journal_name_full 'Chemical communications (Cambridge, England)'
_journal_page_first 2111
_journal_page_last 2113
_journal_paper_doi 10.1039/c5cc08724d
_journal_volume 52
_journal_year 2016
_chemical_formula_sum 'C13 H10 N2'
_chemical_formula_weight 194.23
_chemical_name_systematic 1-phenylimidazo[1,5-a]pyridine
_space_group_crystal_system orthorhombic
_space_group_IT_number 19
_space_group_name_Hall 'P 2ac 2ab'
_space_group_name_H-M_alt 'P 21 21 21'
_symmetry_space_group_name_Hall 'P 2ac 2ab'
_symmetry_space_group_name_H-M 'P 21 21 21'
_atom_sites_solution_hydrogens geom
_audit_creation_method SHELXL-2013
_audit_update_record
;
2015-10-12 deposited with the CCDC.
2015-12-17 downloaded from the CCDC.
;
_cell_angle_alpha 90
_cell_angle_beta 90
_cell_angle_gamma 90
_cell_formula_units_Z 4
_cell_length_a 7.2543(11)
_cell_length_b 10.8861(17)
_cell_length_c 12.636(2)
_cell_measurement_temperature 296(2)
_cell_volume 997.9(3)
_computing_structure_refinement 'SHELXL-2013 (Sheldrick, 2013)'
_diffrn_ambient_temperature 296(2)
_diffrn_measured_fraction_theta_full 0.998
_diffrn_measured_fraction_theta_max 0.961
_diffrn_radiation_type MoK\a
_diffrn_radiation_wavelength 0.71073
_diffrn_reflns_av_R_equivalents 0.0208
_diffrn_reflns_av_unetI/netI 0.0189
_diffrn_reflns_laue_measured_fraction_full 0.998
_diffrn_reflns_laue_measured_fraction_max 0.961
_diffrn_reflns_limit_h_max 11
_diffrn_reflns_limit_h_min -10
_diffrn_reflns_limit_k_max 16
_diffrn_reflns_limit_k_min -16
_diffrn_reflns_limit_l_max 19
_diffrn_reflns_limit_l_min -19
_diffrn_reflns_number 13412
_diffrn_reflns_point_group_measured_fraction_full 0.999
_diffrn_reflns_point_group_measured_fraction_max 0.940
_diffrn_reflns_theta_full 25.242
_diffrn_reflns_theta_max 33.290
_diffrn_reflns_theta_min 2.469
_exptl_absorpt_coefficient_mu 0.078
_exptl_crystal_colour White
_exptl_crystal_density_diffrn 1.293
_exptl_crystal_description Platy
_exptl_crystal_F_000 408
_exptl_crystal_recrystallization_method 'Re-crystallisation from solvent: Dichloromethane'
_exptl_crystal_size_max 1.254
_exptl_crystal_size_mid 1.079
_exptl_crystal_size_min 0.993
_refine_diff_density_max 0.402
_refine_diff_density_min -0.695
_refine_diff_density_rms 0.198
_refine_ls_abs_structure_details
;
 Flack x determined using 1234 quotients [(I+)-(I-)]/[(I+)+(I-)]
 (Parsons and Flack (2004), Acta Cryst. A60, s61).
;
_refine_ls_abs_structure_Flack -0.1(5)
_refine_ls_extinction_method none
_refine_ls_goodness_of_fit_ref 1.139
_refine_ls_hydrogen_treatment constr
_refine_ls_matrix_type full
_refine_ls_number_parameters 136
_refine_ls_number_reflns 3620
_refine_ls_number_restraints 0
_refine_ls_restrained_S_all 1.139
_refine_ls_R_factor_all 0.0656
_refine_ls_R_factor_gt 0.0577
_refine_ls_shift/su_max 0.000
_refine_ls_shift/su_mean 0.000
_refine_ls_structure_factor_coef Fsqd
_refine_ls_weighting_details
;
 w=1/[\s^2^(Fo^2^)+(0.1000P)^2^]
 where P=(Fo^2^+2Fc^2^)/3
;
_refine_ls_weighting_scheme calc
_refine_ls_wR_factor_gt 0.1365
_refine_ls_wR_factor_ref 0.1449
_reflns_Friedel_coverage 0.711
_reflns_friedel_fraction_full 1.000
_reflns_friedel_fraction_max 0.912
_reflns_number_gt 3154
_reflns_number_total 3620
_reflns_threshold_expression 'I > 2\s(I)'
_cod_data_source_file c5cc08724d2.cif
_cod_data_source_block AC_YJ_040215_0m
_cod_database_code 7118625
_shelx_space_group_comment
;
The symmetry employed for this shelxl refinement is uniquely defined
by the following loop, which should always be used as a source of
symmetry information in preference to the above space-group names.
They are only intended as comments.
;
_shelx_estimated_absorpt_t_min 0.908
_shelx_estimated_absorpt_t_max 0.926
_shelxl_version_number 2013-2

loop_
_space_group_symop_operation_xyz
'x, y, z'
'-x+1/2, -y, z+1/2'
'-x, y+1/2, -z+1/2'
'x+1/2, -y+1/2, -z'

loop_
_atom_site_label
_atom_site_type_symbol
_atom_site_fract_x
_atom_site_fract_y
_atom_site_fract_z
_atom_site_U_iso_or_equiv
_atom_site_adp_type
_atom_site_occupancy
_atom_site_site_symmetry_order
_atom_site_calc_flag
_atom_site_refinement_flags_posn
_atom_site_refinement_flags_adp
C1 C 0.1002(3) 1.16212(18) 0.77426(18) 0.0577(5) Uani 1 1 d . .
H1 H 0.0423 1.2040 0.7194 0.069 Uiso 1 1 calc R U
C5 C 0.23876(19) 0.97647(13) 0.84226(10) 0.0365(3) Uani 1 1 d . .
C4 C 0.2725(2) 1.03795(14) 0.93707(11) 0.0428(3) Uani 1 1 d . .
H4 H 0.3310 0.9969 0.9922 0.051 Uiso 1 1 calc R U
C6 C 0.1529(2) 1.04031(16) 0.76063(13) 0.0480(4) Uani 1 1 d . .
H6 H 0.1306 1.0012 0.6964 0.058 Uiso 1 1 calc R U
C3 C 0.2199(3) 1.15963(16) 0.95050(14) 0.0537(4) Uani 1 1 d . .
H3 H 0.2429 1.1997 1.0142 0.064 Uiso 1 1 calc R U
C2 C 0.1334(3) 1.22077(16) 0.86873(18) 0.0589(5) Uani 1 1 d . .
H2 H 0.0974 1.3021 0.8776 0.071 Uiso 1 1 calc R U
C9 C 0.28771(18) 0.75205(12) 0.90000(11) 0.0351(3) Uani 1 1 d . .
C10 C 0.2336(2) 0.73566(14) 1.00676(12) 0.0424(3) Uani 1 1 d . .
H10 H 0.1876 0.8015 1.0455 0.051 Uiso 1 1 calc R U
C11 C 0.2493(3) 0.62312(16) 1.05221(15) 0.0537(4) Uani 1 1 d . .
H11 H 0.2139 0.6120 1.1223 0.064 Uiso 1 1 calc R U
C7 C 0.29253(19) 0.84783(13) 0.82745(10) 0.0367(3) Uani 1 1 d . .
C13 C 0.3702(2) 0.53564(15) 0.89152(17) 0.0529(4) Uani 1 1 d . .
H13 H 0.4159 0.4693 0.8533 0.064 Uiso 1 1 calc R U
C8 C 0.3927(3) 0.68823(17) 0.74473(14) 0.0525(4) Uani 1 1 d . .
H8 H 0.4394 0.6376 0.6919 0.063 Uiso 1 1 calc R U
C12 C 0.3198(3) 0.52202(16) 0.99308(18) 0.0569(5) Uani 1 1 d . .
H12 H 0.3310 0.4456 1.0253 0.068 Uiso 1 1 calc R U
N1 N 0.35318(18) 0.64994(11) 0.84455(11) 0.0419(3) Uani 1 1 d . .
N2 N 0.3567(2) 0.80588(15) 0.73203(10) 0.0497(3) Uani 1 1 d . .

loop_
_atom_site_aniso_label
_atom_site_aniso_U_11
_atom_site_aniso_U_22
_atom_site_aniso_U_33
_atom_site_aniso_U_23
_atom_site_aniso_U_13
_atom_site_aniso_U_12
C1 0.0514(9) 0.0520(9) 0.0698(11) 0.0210(8) -0.0054(8) 0.0036(7)
C5 0.0352(6) 0.0385(6) 0.0359(6) 0.0029(4) 0.0023(5) -0.0025(5)
C4 0.0519(8) 0.0401(6) 0.0365(6) 0.0003(5) 0.0007(6) -0.0022(6)
C6 0.0501(8) 0.0501(8) 0.0437(7) 0.0076(6) -0.0065(6) -0.0005(7)
C3 0.0654(10) 0.0416(7) 0.0542(9) -0.0073(6) 0.0097(8) -0.0030(8)
C2 0.0561(9) 0.0397(7) 0.0809(13) 0.0056(8) 0.0098(9) 0.0022(7)
C9 0.0297(5) 0.0359(5) 0.0397(5) -0.0035(5) -0.0002(4) 0.0021(4)
C10 0.0411(7) 0.0421(7) 0.0438(6) 0.0021(5) 0.0065(5) 0.0032(5)
C11 0.0550(10) 0.0498(9) 0.0562(9) 0.0112(7) 0.0068(7) 0.0014(7)
C7 0.0356(6) 0.0400(6) 0.0345(5) -0.0022(5) 0.0014(4) -0.0011(5)
C13 0.0480(8) 0.0362(6) 0.0747(11) -0.0056(7) -0.0012(8) 0.0057(6)
C8 0.0547(9) 0.0558(9) 0.0470(8) -0.0152(7) 0.0079(7) 0.0057(7)
C12 0.0530(9) 0.0387(7) 0.0791(13) 0.0085(8) -0.0017(9) 0.0029(7)
N1 0.0371(5) 0.0390(6) 0.0496(6) -0.0087(5) -0.0003(5) 0.0038(5)
N2 0.0539(8) 0.0580(8) 0.0373(6) -0.0050(5) 0.0080(6) 0.0009(6)

loop_
_atom_type_symbol
_atom_type_description
_atom_type_scat_dispersion_real
_atom_type_scat_dispersion_imag
_atom_type_scat_source
C C 0.0033 0.0016 'International Tables Vol C Tables 4.2.6.8 and 6.1.1.4'
H H 0.0000 0.0000 'International Tables Vol C Tables 4.2.6.8 and 6.1.1.4'
N N 0.0061 0.0033 'International Tables Vol C Tables 4.2.6.8 and 6.1.1.4'

loop_
_geom_angle_atom_site_label_1
_geom_angle_atom_site_label_2
_geom_angle_atom_site_label_3
_geom_angle
C2 C1 C6 120.12(17)
C6 C5 C4 118.42(14)
C6 C5 C7 120.12(14)
C4 C5 C7 121.45(13)
C3 C4 C5 120.99(14)
C1 C6 C5 120.51(17)
C2 C3 C4 119.56(17)
C1 C2 C3 120.39(16)
C7 C9 N1 104.93(12)
C7 C9 C10 136.92(13)
N1 C9 C10 118.14(13)
C11 C10 C9 119.56(15)
C10 C11 C12 120.34(17)
N2 C7 C9 109.83(13)
N2 C7 C5 121.39(13)
C9 C7 C5 128.78(12)
C12 C13 N1 119.00(15)
N2 C8 N1 111.68(14)
C13 C12 C11 120.90(16)
C8 N1 C13 130.91(14)
C8 N1 C9 107.05(13)
C13 N1 C9 122.04(14)
C8 N2 C7 106.51(14)

loop_
_geom_bond_atom_site_label_1
_geom_bond_atom_site_label_2
_geom_bond_distance
C1 C2 1.375(3)
C1 C6 1.391(3)
C5 C6 1.391(2)
C5 C4 1.3939(19)
C5 C7 1.466(2)
C4 C3 1.389(2)
C3 C2 1.380(3)
C9 C7 1.3888(19)
C9 N1 1.3972(17)
C9 C10 1.416(2)
C10 C11 1.358(2)
C11 C12 1.425(3)
C7 N2 1.3707(18)
C13 C12 1.343(3)
C13 N1 1.384(2)
C8 N2 1.317(2)
C8 N1 1.359(2)
